data_4084191
loop_
_publ_author_name
'Seidel, G\"unter'
'F\"urstner, Alois'

_publ_section_title
;
 A Novel Boron Heterocycle Comprised of an Inner Boronium/Borate Adduct
;
_journal_issue 16
_journal_name_full Organometallics
_journal_page_first 4336
_journal_paper_doi 10.1021/om500619x
_journal_volume 33
_journal_year 2014
_chemical_compound_source Hexane
_chemical_formula_moiety 'C14 H21 B I N'
_chemical_formula_sum 'C14 H21 B I N'
_chemical_formula_weight 341.03
_chemical_name_systematic
; 
 ? 
;
_space_group_IT_number 14
_symmetry_cell_setting monoclinic
_symmetry_Int_Tables_number 14
_symmetry_space_group_name_Hall '-P 2yn'
_symmetry_space_group_name_H-M 'P 1 21/n 1'
_atom_sites_solution_hydrogens geom
_atom_sites_solution_primary direct
_atom_sites_solution_secondary difmap
_audit_block_code SEI-GB-260-03
_audit_creation_date 2007-11-12
_cell_angle_alpha 90.00
_cell_angle_beta 90.3990(10)
_cell_angle_gamma 90.00
_cell_formula_units_Z 4
_cell_length_a 6.52920(10)
_cell_length_b 20.2262(4)
_cell_length_c 10.5467(2)
_cell_measurement_reflns_used 57657
_cell_measurement_temperature 100
_cell_measurement_theta_max 33.14
_cell_measurement_theta_min 2.91
_cell_volume 1392.77(4)
_computing_cell_refinement 'Denzo / Scalepack (Otwinowski 1997)'
_computing_data_collection 'Collect software (Nonius, 1998)'
_computing_data_reduction 'Denzo / Scalepack (Otwinowski 1997)'
_computing_molecular_graphics 'DIAMOND (Crystal Impact GbR, 2005)'
_computing_structure_refinement 'SHELXL-97 (Sheldrick, 1997)'
_computing_structure_solution 'SHELXS-97 (Sheldrick, 1990)'
_diffrn_ambient_temperature 100
_diffrn_detector_area_resol_mean 18.18
_diffrn_measured_fraction_theta_full 0.997
_diffrn_measured_fraction_theta_max 0.997
_diffrn_measurement_device_type 'Nonius KappaCCD'
_diffrn_measurement_method 'CCD \w-scan'
_diffrn_radiation_monochromator graphite
_diffrn_radiation_source '0.3 mm focus rotating anode'
_diffrn_radiation_type MoK\a
_diffrn_radiation_wavelength 0.71073
_diffrn_reflns_av_R_equivalents 0.0338
_diffrn_reflns_av_sigmaI/netI 0.0302
_diffrn_reflns_limit_h_max 10
_diffrn_reflns_limit_h_min -9
_diffrn_reflns_limit_k_max 31
_diffrn_reflns_limit_k_min -30
_diffrn_reflns_limit_l_max 16
_diffrn_reflns_limit_l_min -16
_diffrn_reflns_number 18449
_diffrn_reflns_theta_full 33.10
_diffrn_reflns_theta_max 33.10
_diffrn_reflns_theta_min 3.28
_diffrn_standards_decay_% 0.00
_diffrn_standards_number 0
_exptl_absorpt_coefficient_mu 2.278
_exptl_absorpt_correction_T_max 0.75
_exptl_absorpt_correction_T_min 0.35
_exptl_absorpt_correction_type empirical
_exptl_absorpt_process_details 'SADABS, Bruker AXS (2004)'
_exptl_crystal_colour colorless
_exptl_crystal_density_diffrn 1.626
_exptl_crystal_density_meas ?
_exptl_crystal_density_method none
_exptl_crystal_description block
_exptl_crystal_F_000 680
_exptl_crystal_size_max 0.24
_exptl_crystal_size_mid 0.16
_exptl_crystal_size_min 0.13
_refine_diff_density_max 0.952
_refine_diff_density_min -2.194
_refine_diff_density_rms 0.280
_refine_ls_extinction_method none
_refine_ls_goodness_of_fit_ref 1.090
_refine_ls_hydrogen_treatment constr
_refine_ls_matrix_type full
_refine_ls_number_parameters 154
_refine_ls_number_reflns 5258
_refine_ls_number_restraints 0
_refine_ls_restrained_S_all 1.090
_refine_ls_R_factor_all 0.0369
_refine_ls_R_factor_gt 0.0300
_refine_ls_shift/su_max 0.004
_refine_ls_shift/su_mean 0.000
_refine_ls_structure_factor_coef Fsqd
_refine_ls_weighting_details 'calc w=1/[\s^2^(Fo^2^)+(0.0510P)^2^+0.5486P] where P=(Fo^2^+2Fc^2^)/3'
_refine_ls_weighting_scheme calc
_refine_ls_wR_factor_gt 0.0841
_refine_ls_wR_factor_ref 0.0889
_reflns_number_gt 4518
_reflns_number_total 5258
_reflns_threshold_expression I>2\s(I)
_cod_data_source_file om500619x_si_001.cif
_cod_data_source_block 6039
_cod_depositor_comments
;
The following automatic conversions were performed:

'_geom_bond_publ_flag' value 'Y' changed to 'y' according to
/usr/data/users/saulius/crontab/automatic-downloads/rss-feeds/ACS/lib/dictionaries/cif_core.dic
dictionary named 'cif_core.dic' version 2.4.2 from 2011-04-26 (19
times).

'_geom_bond_publ_flag' value 'N' changed to 'n' according to
/usr/data/users/saulius/crontab/automatic-downloads/rss-feeds/ACS/lib/dictionaries/cif_core.dic
dictionary named 'cif_core.dic' version 2.4.2 from 2011-04-26 (21
time).

'_geom_angle_publ_flag' value 'Y' changed to 'y' according to
/usr/data/users/saulius/crontab/automatic-downloads/rss-feeds/ACS/lib/dictionaries/cif_core.dic
dictionary named 'cif_core.dic' version 2.4.2 from 2011-04-26 (27
times).

'_geom_angle_publ_flag' value 'N' changed to 'n' according
to
/usr/data/users/saulius/crontab/automatic-downloads/rss-feeds/ACS/lib/dictionaries/cif_core.dic
dictionary named 'cif_core.dic' version 2.4.2 from 2011-04-26 (51
time).

Automatic conversion script
Id: cif_fix_values 2281 2013-09-26 08:29:07Z andrius 

 Adding full bibliography for 4084185--4084191.cif.

The following automatic conversions were performed:

'_exptl_crystal_density_meas' value 'none' was changed to '?' - the
value is perceived as not measured.

Automatic conversion script
Id: cif_fix_values 3008 2015-01-20 13:52:24Z robertas 
;
_cod_original_sg_symbol_H-M P21/n
_cod_database_code 4084191

loop_
_symmetry_equiv_pos_as_xyz
'x, y, z'
'-x+1/2, y+1/2, -z+1/2'
'-x, -y, -z'
'x-1/2, -y-1/2, z-1/2'

loop_
_atom_site_label
_atom_site_type_symbol
_atom_site_fract_x
_atom_site_fract_y
_atom_site_fract_z
_atom_site_U_iso_or_equiv
_atom_site_adp_type
_atom_site_occupancy
_atom_site_symmetry_multiplicity
_atom_site_calc_flag
_atom_site_refinement_flags
C1 C 0.5116(3) 0.85384(9) 0.90249(17) 0.0154(3) Uani 1 1 d .
H1 H 0.6326 0.8814 0.8880 0.018 Uiso 1 1 calc R
C2 C 0.4595(3) 0.85620(10) 1.04551(17) 0.0182(3) Uani 1 1 d .
H2A H 0.5685 0.8344 1.0924 0.022 Uiso 1 1 calc R
H2B H 0.4570 0.9021 1.0723 0.022 Uiso 1 1 calc R
C3 C 0.2551(3) 0.82404(10) 1.08155(18) 0.0203(3) Uani 1 1 d .
H3A H 0.2178 0.8391 1.1656 0.024 Uiso 1 1 calc R
H3B H 0.2744 0.7765 1.0858 0.024 Uiso 1 1 calc R
C4 C 0.0747(3) 0.83876(10) 0.98962(17) 0.0194(3) Uani 1 1 d .
H4A H -0.0340 0.8073 1.0061 0.023 Uiso 1 1 calc R
H4B H 0.0219 0.8825 1.0086 0.023 Uiso 1 1 calc R
C5 C 0.1265(3) 0.83591(9) 0.84682(17) 0.0152(3) Uani 1 1 d .
H5 H 0.0083 0.8526 0.7988 0.018 Uiso 1 1 calc R
C6 C 0.1736(3) 0.76505(9) 0.80048(18) 0.0180(3) Uani 1 1 d .
H6A H 0.0604 0.7365 0.8236 0.022 Uiso 1 1 calc R
H6B H 0.1812 0.7655 0.7087 0.022 Uiso 1 1 calc R
C7 C 0.3736(3) 0.73497(9) 0.8538(2) 0.0200(3) Uani 1 1 d .
H7A H 0.3497 0.7203 0.9400 0.024 Uiso 1 1 calc R
H7B H 0.4085 0.6964 0.8038 0.024 Uiso 1 1 calc R
C8 C 0.5575(3) 0.78282(9) 0.85399(19) 0.0183(3) Uani 1 1 d .
H8A H 0.6094 0.7859 0.7682 0.022 Uiso 1 1 calc R
H8B H 0.6653 0.7640 0.9064 0.022 Uiso 1 1 calc R
C9 C 0.2854(3) 0.96249(9) 0.86248(17) 0.0177(3) Uani 1 1 d .
H9A H 0.4098 0.9868 0.8444 0.021 Uiso 1 1 calc R
H9B H 0.2628 0.9648 0.9532 0.021 Uiso 1 1 calc R
C11 C 0.2405(3) 0.87636(9) 0.57837(17) 0.0178(3) Uani 1 1 d .
H11 H 0.1088 0.8635 0.6007 0.021 Uiso 1 1 calc R
C12 C 0.2880(3) 0.88211(10) 0.45082(18) 0.0212(3) Uani 1 1 d .
H12 H 0.1903 0.8727 0.3889 0.025 Uiso 1 1 calc R
C13 C 0.4846(4) 0.90230(10) 0.41680(19) 0.0238(4) Uani 1 1 d .
H13 H 0.5203 0.9062 0.3319 0.029 Uiso 1 1 calc R
C14 C 0.6257(3) 0.91651(11) 0.51211(19) 0.0233(4) Uani 1 1 d .
H14 H 0.7568 0.9309 0.4920 0.028 Uiso 1 1 calc R
C15 C 0.5684(3) 0.90895(10) 0.63773(18) 0.0192(3) Uani 1 1 d .
H15 H 0.6639 0.9181 0.7012 0.023 Uiso 1 1 calc R
N1 N 0.3791(2) 0.88884(7) 0.67141(14) 0.0144(3) Uani 1 1 d .
B1 B 0.3186(3) 0.88522(10) 0.82242(18) 0.0138(3) Uani 1 1 d .
I1 I 0.030206(19) 1.010244(6) 0.765386(12) 0.02134(5) Uani 1 1 d .

loop_
_atom_site_aniso_label
_atom_site_aniso_U_11
_atom_site_aniso_U_22
_atom_site_aniso_U_33
_atom_site_aniso_U_23
_atom_site_aniso_U_13
_atom_site_aniso_U_12
C1 0.0152(7) 0.0172(7) 0.0137(7) 0.0013(6) -0.0017(5) -0.0024(6)
C2 0.0216(8) 0.0198(8) 0.0132(7) 0.0023(6) -0.0032(6) -0.0024(6)
C3 0.0235(8) 0.0247(9) 0.0128(7) 0.0019(6) 0.0014(6) -0.0042(7)
C4 0.0165(8) 0.0244(9) 0.0173(8) -0.0006(7) 0.0029(6) -0.0013(6)
C5 0.0137(7) 0.0170(7) 0.0150(7) -0.0006(6) -0.0006(5) -0.0013(6)
C6 0.0180(8) 0.0162(7) 0.0199(8) -0.0016(6) -0.0012(6) -0.0036(6)
C7 0.0205(8) 0.0153(7) 0.0244(9) -0.0012(7) -0.0008(6) 0.0008(6)
C8 0.0153(7) 0.0180(8) 0.0217(8) -0.0009(6) -0.0006(6) 0.0015(6)
C9 0.0205(8) 0.0164(8) 0.0161(8) -0.0027(6) -0.0032(6) -0.0002(6)
C11 0.0211(8) 0.0170(7) 0.0151(8) -0.0016(6) -0.0036(6) 0.0001(6)
C12 0.0303(10) 0.0199(8) 0.0133(8) -0.0014(6) -0.0037(7) -0.0001(7)
C13 0.0372(11) 0.0196(8) 0.0148(8) 0.0013(6) 0.0040(7) 0.0034(8)
C14 0.0251(9) 0.0257(9) 0.0192(9) 0.0036(7) 0.0064(7) 0.0019(7)
C15 0.0193(8) 0.0222(8) 0.0161(8) 0.0010(6) 0.0004(6) -0.0025(6)
N1 0.0156(6) 0.0147(6) 0.0129(6) -0.0011(5) -0.0005(5) 0.0001(5)
B1 0.0140(7) 0.0158(8) 0.0115(8) -0.0008(6) 0.0000(6) -0.0010(6)
I1 0.02263(8) 0.01878(8) 0.02260(8) 0.00099(4) -0.00088(5) 0.00336(4)

loop_
_atom_type_symbol
_atom_type_description
_atom_type_scat_dispersion_real
_atom_type_scat_dispersion_imag
_atom_type_scat_source
C C 0.0033 0.0016 'International Tables Vol C Tables 4.2.6.8 and 6.1.1.4'
H H 0.0000 0.0000 'International Tables Vol C Tables 4.2.6.8 and 6.1.1.4'
N N 0.0061 0.0033 'International Tables Vol C Tables 4.2.6.8 and 6.1.1.4'
B B 0.0013 0.0007 'International Tables Vol C Tables 4.2.6.8 and 6.1.1.4'
I I -0.4742 1.8119 'International Tables Vol C Tables 4.2.6.8 and 6.1.1.4'

loop_
_geom_angle_atom_site_label_1
_geom_angle_atom_site_label_2
_geom_angle_atom_site_label_3
_geom_angle
_geom_angle_publ_flag
C2 C1 C8 113.14(15) y
C2 C1 B1 108.45(15) y
C8 C1 B1 109.73(14) y
C2 C1 H1 108.5 n
C8 C1 H1 108.5 n
B1 C1 H1 108.5 n
C3 C2 C1 115.16(15) y
C3 C2 H2A 108.5 n
C1 C2 H2A 108.5 n
C3 C2 H2B 108.5 n
C1 C2 H2B 108.5 n
H2A C2 H2B 107.5 n
C2 C3 C4 114.97(15) y
C2 C3 H3A 108.5 n
C4 C3 H3A 108.5 n
C2 C3 H3B 108.5 n
C4 C3 H3B 108.5 n
H3A C3 H3B 107.5 n
C5 C4 C3 115.58(15) y
C5 C4 H4A 108.4 n
C3 C4 H4A 108.4 n
C5 C4 H4B 108.4 n
C3 C4 H4B 108.4 n
H4A C4 H4B 107.4 n
C6 C5 C4 112.80(15) y
C6 C5 B1 111.33(14) y
C4 C5 B1 107.80(14) y
C6 C5 H5 108.3 n
C4 C5 H5 108.3 n
B1 C5 H5 108.3 n
C7 C6 C5 114.84(15) y
C7 C6 H6A 108.6 n
C5 C6 H6A 108.6 n
C7 C6 H6B 108.6 n
C5 C6 H6B 108.6 n
H6A C6 H6B 107.5 n
C8 C7 C6 114.21(15) y
C8 C7 H7A 108.7 n
C6 C7 H7A 108.7 n
C8 C7 H7B 108.7 n
C6 C7 H7B 108.7 n
H7A C7 H7B 107.6 n
C7 C8 C1 115.35(15) y
C7 C8 H8A 108.4 n
C1 C8 H8A 108.4 n
C7 C8 H8B 108.4 n
C1 C8 H8B 108.4 n
H8A C8 H8B 107.5 n
B1 C9 I1 113.93(12) y
B1 C9 H9A 108.8 n
I1 C9 H9A 108.8 n
B1 C9 H9B 108.8 n
I1 C9 H9B 108.8 n
H9A C9 H9B 107.7 n
N1 C11 C12 122.27(18) y
N1 C11 H11 118.9 n
C12 C11 H11 118.9 n
C11 C12 C13 119.07(18) y
C11 C12 H12 120.5 n
C13 C12 H12 120.5 n
C14 C13 C12 118.75(18) y
C14 C13 H13 120.6 n
C12 C13 H13 120.6 n
C15 C14 C13 119.09(19) y
C15 C14 H14 120.5 n
C13 C14 H14 120.5 n
N1 C15 C14 122.52(18) y
N1 C15 H15 118.7 n
C14 C15 H15 118.7 n
C15 N1 C11 118.28(16) y
C15 N1 B1 119.63(15) y
C11 N1 B1 121.95(15) y
C5 B1 C9 116.25(14) y
C5 B1 C1 105.79(14) y
C9 B1 C1 109.88(14) y
C5 B1 N1 111.82(14) y
C9 B1 N1 103.94(14) y
C1 B1 N1 109.08(13) y

loop_
_geom_bond_atom_site_label_1
_geom_bond_atom_site_label_2
_geom_bond_distance
_geom_bond_publ_flag
C1 C2 1.549(2) y
C1 C8 1.555(3) y
C1 B1 1.640(3) y
C1 H1 0.9800 n
C2 C3 1.535(3) y
C2 H2A 0.9700 n
C2 H2B 0.9700 n
C3 C4 1.549(3) y
C3 H3A 0.9700 n
C3 H3B 0.9700 n
C4 C5 1.547(2) y
C4 H4A 0.9700 n
C4 H4B 0.9700 n
C5 C6 1.546(3) y
C5 B1 1.624(3) y
C5 H5 0.9800 n
C6 C7 1.543(3) y
C6 H6A 0.9700 n
C6 H6B 0.9700 n
C7 C8 1.542(3) y
C7 H7A 0.9700 n
C7 H7B 0.9700 n
C8 H8A 0.9700 n
C8 H8B 0.9700 n
C9 B1 1.634(3) y
C9 I1 2.1757(19) y
C9 H9A 0.9700 n
C9 H9B 0.9700 n
C11 N1 1.354(2) y
C11 C12 1.388(3) y
C11 H11 0.9300 n
C12 C13 1.396(3) y
C12 H12 0.9300 n
C13 C14 1.389(3) y
C13 H13 0.9300 n
C14 C15 1.388(3) y
C14 H14 0.9300 n
C15 N1 1.351(2) y
C15 H15 0.9300 n
N1 B1 1.645(2) y
